data_7005096
loop_
_publ_author_name
'Duan, Lele'
'Wang, Mei'
'Li, Ping'
'Na, Yong'
'Wang, Ning'
'Sun, Licheng'

_publ_section_title
;
 Carbene-pyridine chelating 2Fe2S hydrogenase model complexes as highly
 active catalysts for the electrochemical reduction of protons from
 weak acid (HOAc).
;
_journal_issue 13
_journal_name_full 'Dalton transactions (Cambridge, England : 2003)'
_journal_page_first 1277
_journal_page_last 1283
_journal_paper_doi 10.1039/b616645h
_journal_year 2007
_chemical_formula_moiety 'C22 H20 Fe2 N4 O4 S2'
_chemical_formula_sum 'C22 H20 Fe2 N4 O4 S2'
_chemical_formula_weight 580.24
_space_group_IT_number 2
_symmetry_cell_setting triclinic
_symmetry_space_group_name_Hall '-P 1'
_symmetry_space_group_name_H-M 'P -1'
_atom_sites_solution_hydrogens geom
_atom_sites_solution_primary direct
_atom_sites_solution_secondary difmap
_audit_creation_date 'Oct 31 18:25:00 2006'
_audit_creation_method SHELXL-97
_cell_angle_alpha 105.748(5)
_cell_angle_beta 97.211(4)
_cell_angle_gamma 103.396(5)
_cell_formula_units_Z 2
_cell_length_a 9.285(4)
_cell_length_b 10.784(4)
_cell_length_c 12.913(5)
_cell_measurement_reflns_used 2371
_cell_measurement_temperature 273(2)
_cell_measurement_theta_max 17.80
_cell_measurement_theta_min 3.05
_cell_volume 1185.8(8)
_computing_cell_refinement 'SMART (Bruker, 1997)'
_computing_data_collection 'SMART (Bruker, 1997)'
_computing_data_reduction 'SAINT (Bruker, 1997)'
_computing_molecular_graphics 'SHELXP97 (Sheldrick, 1997)'
_computing_publication_material 'SHELXTL (Bruker, 1997)'
_computing_structure_refinement 'SHELXL97 (Sheldrick, 1997)'
_computing_structure_solution 'SHELXS97 (Sheldrick, 1997)'
_diffrn_ambient_temperature 273(2)
_diffrn_measured_fraction_theta_full 0.971
_diffrn_measured_fraction_theta_max 0.971
_diffrn_measurement_device_type 'CCD area detector'
_diffrn_measurement_method 'phi and omega scans'
_diffrn_radiation_monochromator graphite
_diffrn_radiation_source 'fine-focus sealed tube'
_diffrn_radiation_type MoK\a
_diffrn_radiation_wavelength 0.71073
_diffrn_reflns_av_R_equivalents 0.0163
_diffrn_reflns_av_sigmaI/netI 0.0393
_diffrn_reflns_limit_h_max 11
_diffrn_reflns_limit_h_min -11
_diffrn_reflns_limit_k_max 6
_diffrn_reflns_limit_k_min -13
_diffrn_reflns_limit_l_max 15
_diffrn_reflns_limit_l_min -14
_diffrn_reflns_number 6370
_diffrn_reflns_theta_full 26.00
_diffrn_reflns_theta_max 26.00
_diffrn_reflns_theta_min 2.04
_exptl_absorpt_coefficient_mu 1.437
_exptl_absorpt_correction_T_max 0.9316
_exptl_absorpt_correction_T_min 0.5336
_exptl_absorpt_correction_type multi-scan
_exptl_absorpt_process_details SADABS
_exptl_crystal_colour black
_exptl_crystal_density_diffrn 1.625
_exptl_crystal_density_method 'not measured'
_exptl_crystal_description prism
_exptl_crystal_F_000 592
_exptl_crystal_size_max 0.50
_exptl_crystal_size_mid 0.23
_exptl_crystal_size_min 0.05
_refine_diff_density_max 1.134
_refine_diff_density_min -0.462
_refine_diff_density_rms 0.075
_refine_ls_extinction_method none
_refine_ls_goodness_of_fit_ref 1.048
_refine_ls_hydrogen_treatment constr
_refine_ls_matrix_type full
_refine_ls_number_parameters 307
_refine_ls_number_reflns 4548
_refine_ls_number_restraints 6
_refine_ls_restrained_S_all 1.054
_refine_ls_R_factor_all 0.0536
_refine_ls_R_factor_gt 0.0388
_refine_ls_shift/su_max 0.001
_refine_ls_shift/su_mean 0.000
_refine_ls_structure_factor_coef Fsqd
_refine_ls_weighting_details 'calc w=1/[\s^2^(Fo^2^)+(0.0525P)^2^+0.2718P] where P=(Fo^2^+2Fc^2^)/3'
_refine_ls_weighting_scheme calc
_refine_ls_wR_factor_gt 0.0938
_refine_ls_wR_factor_ref 0.1017
_reflns_number_gt 3570
_reflns_number_total 4548
_reflns_threshold_expression >2sigma(I)
_cod_data_source_file b616645h.txt
_cod_data_source_block Py580
_cod_depositor_comments
;
The following automatic conversions were performed:
'_symmetry_cell_setting' value 'Triclinic' changed to 'triclinic'
according to '/home/saulius/struct/CIF-dictionaries/cif_core.dic'
dictionary named 'cif_core.dic' version 2.4.1 from 2010-06-29.

Automatic conversion script
Id: cif_fix_enum 1527 2010-12-29 10:47:43Z saulius 
;
_cod_original_sg_symbol_H-M 'P-1 '
_cod_database_code 7005096

loop_
_symmetry_equiv_pos_as_xyz
'x, y, z'
'-x, -y, -z'

loop_
_atom_site_label
_atom_site_type_symbol
_atom_site_fract_x
_atom_site_fract_y
_atom_site_fract_z
_atom_site_U_iso_or_equiv
_atom_site_adp_type
_atom_site_occupancy
_atom_site_symmetry_multiplicity
_atom_site_calc_flag
_atom_site_refinement_flags
_atom_site_disorder_assembly
_atom_site_disorder_group
Fe1 Fe 0.77936(5) 0.99646(5) 0.37030(4) 0.03098(14) Uani 1 1 d . . .
Fe2 Fe 0.60925(5) 0.86429(4) 0.18161(3) 0.02814(13) Uani 1 1 d . . .
S1 S 0.72202(9) 1.08668(8) 0.23487(7) 0.03321(19) Uani 1 1 d . . .
S2 S 0.52543(9) 0.90563(8) 0.33711(7) 0.0339(2) Uani 1 1 d . . .
N1 N 0.7529(3) 0.8400(3) 0.0758(2) 0.0349(6) Uani 1 1 d . . .
N2 N 0.6890(3) 0.6146(3) 0.1557(2) 0.0382(7) Uani 1 1 d . . .
N3 N 0.4550(3) 0.5754(3) 0.1645(2) 0.0391(7) Uani 1 1 d . . .
N4 N 0.0877(4) 0.4957(3) 0.2390(3) 0.0545(8) Uani 1 1 d . . .
O1 O 0.8604(4) 1.2122(3) 0.5813(2) 0.0712(9) Uani 1 1 d . . .
O2 O 1.0734(3) 1.0324(4) 0.3074(2) 0.0693(9) Uani 1 1 d . . .
O3 O 0.7863(3) 0.7614(3) 0.4388(3) 0.0661(8) Uani 1 1 d . . .
O4 O 0.3354(3) 0.8225(3) 0.0265(2) 0.0616(8) Uani 1 1 d . . .
C1 C 0.8246(4) 1.1307(4) 0.4985(3) 0.0415(8) Uani 1 1 d . . .
C2 C 0.9589(4) 1.0181(4) 0.3347(3) 0.0415(8) Uani 1 1 d . . .
C3 C 0.7872(4) 0.8553(4) 0.4134(3) 0.0410(8) Uani 1 1 d . . .
C4 C 0.4477(4) 0.8390(3) 0.0865(3) 0.0363(7) Uani 1 1 d . . .
C6 C 0.5911(5) 1.1879(4) 0.2693(3) 0.0528(10) Uani 1 1 d U . .
H6A H 0.6484 1.2816 0.2920 0.063 Uiso 1 1 calc R . .
H6B H 0.5188 1.1715 0.2026 0.063 Uiso 1 1 calc R . .
C7 C 0.5058(6) 1.1676(5) 0.3545(5) 0.0815(15) Uani 1 1 d U . .
H7A H 0.5762 1.2082 0.4246 0.098 Uiso 1 1 calc R . .
H7B H 0.4327 1.2189 0.3549 0.098 Uiso 1 1 calc R . .
C8 C 0.4251(4) 1.0341(4) 0.3515(3) 0.0522(10) Uani 1 1 d . . .
H8A H 0.3386 1.0014 0.2911 0.063 Uiso 1 1 calc R . .
H8B H 0.3862 1.0422 0.4186 0.063 Uiso 1 1 calc R . .
C9 C 0.7527(4) 0.9022(3) -0.0016(3) 0.0398(8) Uani 1 1 d . . .
H9A H 0.6892 0.9574 -0.0021 0.048 Uiso 1 1 calc R . .
C10 C 0.8400(5) 0.8894(4) -0.0797(3) 0.0530(10) Uani 1 1 d . . .
H10A H 0.8338 0.9335 -0.1320 0.064 Uiso 1 1 calc R . .
C11 C 0.9367(5) 0.8107(4) -0.0796(3) 0.0582(11) Uani 1 1 d . . .
H11A H 0.9986 0.8014 -0.1309 0.070 Uiso 1 1 calc R . .
C12 C 0.9395(4) 0.7460(4) -0.0018(3) 0.0516(10) Uani 1 1 d . . .
H12A H 1.0040 0.6919 0.0000 0.062 Uiso 1 1 calc R . .
C13 C 0.8466(4) 0.7607(3) 0.0743(3) 0.0387(8) Uani 1 1 d . . .
C14 C 0.8434(4) 0.6867(4) 0.1579(3) 0.0441(9) Uani 1 1 d . . .
H14A H 0.9034 0.6237 0.1424 0.053 Uiso 1 1 calc R . .
H14B H 0.8876 0.7500 0.2305 0.053 Uiso 1 1 calc R . .
C5 C 0.5784(4) 0.6769(3) 0.1710(3) 0.0328(7) Uani 1 1 d . . .
C15 C 0.6344(5) 0.4777(4) 0.1369(3) 0.0502(10) Uani 1 1 d . . .
H15A H 0.6889 0.4148 0.1233 0.060 Uiso 1 1 calc R . .
C16 C 0.4892(5) 0.4538(4) 0.1422(3) 0.0512(10) Uani 1 1 d . . .
H16A H 0.4227 0.3707 0.1327 0.061 Uiso 1 1 calc R . .
C17 C 0.3037(4) 0.5892(4) 0.1734(3) 0.0454(9) Uani 1 1 d . . .
H17A H 0.2367 0.5438 0.1023 0.054 Uiso 1 1 calc R . .
H17B H 0.3078 0.6835 0.1923 0.054 Uiso 1 1 calc R . .
C18 C 0.2380(4) 0.5327(3) 0.2579(3) 0.0439(8) Uani 1 1 d . . .
C19 C 0.3267(5) 0.5235(5) 0.3477(4) 0.0660(12) Uani 1 1 d . . .
H19A H 0.4315 0.5536 0.3594 0.079 Uiso 1 1 calc R . .
C20 C 0.2578(7) 0.4689(6) 0.4203(4) 0.0819(15) Uani 1 1 d . . .
H20A H 0.3149 0.4609 0.4814 0.098 Uiso 1 1 calc R . .
C21 C 0.1029(7) 0.4268(5) 0.3998(5) 0.0811(16) Uani 1 1 d . . .
H21A H 0.0530 0.3871 0.4457 0.097 Uiso 1 1 calc R . .
C22 C 0.0234(6) 0.4439(5) 0.3115(5) 0.0737(14) Uani 1 1 d . . .
H22A H -0.0815 0.4183 0.3004 0.088 Uiso 1 1 calc R . .

loop_
_atom_site_aniso_label
_atom_site_aniso_U_11
_atom_site_aniso_U_22
_atom_site_aniso_U_33
_atom_site_aniso_U_23
_atom_site_aniso_U_13
_atom_site_aniso_U_12
Fe1 0.0293(3) 0.0348(3) 0.0296(2) 0.0110(2) 0.00663(19) 0.0090(2)
Fe2 0.0297(3) 0.0271(2) 0.0292(2) 0.01058(19) 0.00712(18) 0.00820(19)
S1 0.0363(5) 0.0299(4) 0.0362(4) 0.0139(4) 0.0104(3) 0.0086(3)
S2 0.0310(4) 0.0394(5) 0.0355(4) 0.0155(4) 0.0121(3) 0.0104(4)
N1 0.0365(16) 0.0325(15) 0.0332(14) 0.0069(12) 0.0090(12) 0.0080(12)
N2 0.0453(17) 0.0326(15) 0.0405(16) 0.0122(13) 0.0110(13) 0.0158(13)
N3 0.0449(17) 0.0278(15) 0.0434(16) 0.0135(13) 0.0086(13) 0.0049(13)
N4 0.049(2) 0.0431(19) 0.064(2) 0.0084(16) 0.0196(17) 0.0050(16)
O1 0.078(2) 0.063(2) 0.0506(18) -0.0110(16) 0.0025(15) 0.0166(17)
O2 0.0405(16) 0.116(3) 0.0702(19) 0.0475(19) 0.0239(14) 0.0276(17)
O3 0.073(2) 0.0576(19) 0.079(2) 0.0391(17) 0.0087(16) 0.0203(16)
O4 0.0527(17) 0.0577(18) 0.0694(19) 0.0228(15) -0.0131(14) 0.0156(14)
C1 0.039(2) 0.041(2) 0.043(2) 0.0110(18) 0.0070(16) 0.0103(17)
C2 0.040(2) 0.051(2) 0.0389(19) 0.0188(17) 0.0086(16) 0.0152(17)
C3 0.041(2) 0.045(2) 0.0393(19) 0.0155(17) 0.0070(15) 0.0129(17)
C4 0.045(2) 0.0288(18) 0.0386(18) 0.0132(15) 0.0087(16) 0.0130(15)
C6 0.062(3) 0.040(2) 0.070(3) 0.0244(19) 0.022(2) 0.0277(19)
C7 0.078(3) 0.062(3) 0.130(4) 0.036(3) 0.051(3) 0.043(3)
C8 0.049(2) 0.066(3) 0.061(2) 0.027(2) 0.0285(19) 0.034(2)
C9 0.047(2) 0.0385(19) 0.0325(18) 0.0124(15) 0.0099(15) 0.0067(16)
C10 0.066(3) 0.045(2) 0.038(2) 0.0091(18) 0.0201(19) -0.003(2)
C11 0.063(3) 0.048(2) 0.056(2) 0.005(2) 0.037(2) 0.000(2)
C12 0.045(2) 0.042(2) 0.062(3) 0.0042(19) 0.0212(19) 0.0097(18)
C13 0.0366(19) 0.0336(18) 0.0400(19) 0.0030(15) 0.0108(15) 0.0070(15)
C14 0.044(2) 0.044(2) 0.049(2) 0.0118(17) 0.0124(17) 0.0235(18)
C5 0.0382(19) 0.0305(17) 0.0292(16) 0.0089(14) 0.0057(14) 0.0095(15)
C15 0.070(3) 0.033(2) 0.055(2) 0.0166(18) 0.016(2) 0.0220(19)
C16 0.064(3) 0.0248(19) 0.060(2) 0.0127(17) 0.010(2) 0.0062(18)
C17 0.039(2) 0.041(2) 0.052(2) 0.0201(18) 0.0029(17) -0.0010(16)
C18 0.051(2) 0.0287(18) 0.052(2) 0.0124(16) 0.0123(18) 0.0091(16)
C19 0.065(3) 0.075(3) 0.068(3) 0.036(3) 0.017(2) 0.020(2)
C20 0.104(4) 0.098(4) 0.079(3) 0.059(3) 0.040(3) 0.047(3)
C21 0.112(5) 0.069(3) 0.093(4) 0.045(3) 0.066(4) 0.036(3)
C22 0.070(3) 0.060(3) 0.090(4) 0.014(3) 0.043(3) 0.011(2)

loop_
_atom_type_symbol
_atom_type_description
_atom_type_scat_dispersion_real
_atom_type_scat_dispersion_imag
_atom_type_scat_source
C C 0.0033 0.0016 'International Tables Vol C Tables 4.2.6.8 and 6.1.1.4'
H H 0.0000 0.0000 'International Tables Vol C Tables 4.2.6.8 and 6.1.1.4'
N N 0.0061 0.0033 'International Tables Vol C Tables 4.2.6.8 and 6.1.1.4'
O O 0.0106 0.0060 'International Tables Vol C Tables 4.2.6.8 and 6.1.1.4'
S S 0.1246 0.1234 'International Tables Vol C Tables 4.2.6.8 and 6.1.1.4'
Fe Fe 0.3463 0.8444 'International Tables Vol C Tables 4.2.6.8 and 6.1.1.4'

loop_
_geom_angle_atom_site_label_1
_geom_angle_atom_site_label_2
_geom_angle_atom_site_label_3
_geom_angle
_geom_angle_site_symmetry_1
_geom_angle_site_symmetry_3
_geom_angle_publ_flag
C2 Fe1 C3 94.48(16) . . ?
C2 Fe1 C1 99.97(17) . . ?
C3 Fe1 C1 102.80(16) . . ?
C2 Fe1 S2 153.91(12) . . ?
C3 Fe1 S2 84.20(12) . . ?
C1 Fe1 S2 105.74(11) . . ?
C2 Fe1 S1 84.81(11) . . ?
C3 Fe1 S1 150.32(12) . . ?
C1 Fe1 S1 106.55(12) . . ?
S2 Fe1 S1 83.75(3) . . ?
C2 Fe1 Fe2 100.36(12) . . ?
C3 Fe1 Fe2 96.23(12) . . ?
C1 Fe1 Fe2 150.83(11) . . ?
S2 Fe1 Fe2 54.13(3) . . ?
S1 Fe1 Fe2 55.06(3) . . ?
C4 Fe2 C5 95.56(14) . . ?
C4 Fe2 N1 98.13(14) . . ?
C5 Fe2 N1 87.75(12) . . ?
C4 Fe2 S2 101.41(11) . . ?
C5 Fe2 S2 91.47(9) . . ?
N1 Fe2 S2 160.43(8) . . ?
C4 Fe2 S1 105.28(11) . . ?
C5 Fe2 S1 159.12(10) . . ?
N1 Fe2 S1 88.07(8) . . ?
S2 Fe2 S1 85.72(3) . . ?
C4 Fe2 Fe1 148.82(11) . . ?
C5 Fe2 Fe1 105.50(10) . . ?
N1 Fe2 Fe1 105.30(8) . . ?
S2 Fe2 Fe1 56.15(4) . . ?
S1 Fe2 Fe1 56.18(3) . . ?
C6 S1 Fe2 113.03(14) . . ?
C6 S1 Fe1 111.09(13) . . ?
Fe2 S1 Fe1 68.76(3) . . ?
C8 S2 Fe2 112.40(13) . . ?
C8 S2 Fe1 111.55(14) . . ?
Fe2 S2 Fe1 69.71(3) . . ?
C9 N1 C13 116.5(3) . . ?
C9 N1 Fe2 118.9(2) . . ?
C13 N1 Fe2 124.5(2) . . ?
C5 N2 C15 111.4(3) . . ?
C5 N2 C14 122.4(3) . . ?
C15 N2 C14 126.2(3) . . ?
C5 N3 C16 111.0(3) . . ?
C5 N3 C17 125.5(3) . . ?
C16 N3 C17 123.4(3) . . ?
C18 N4 C22 116.6(4) . . ?
O1 C1 Fe1 175.6(3) . . ?
O2 C2 Fe1 177.2(3) . . ?
O3 C3 Fe1 177.2(3) . . ?
O4 C4 Fe2 176.9(3) . . ?
C7 C6 S1 118.0(3) . . ?
C7 C6 H6A 107.8 . . ?
S1 C6 H6A 107.8 . . ?
C7 C6 H6B 107.8 . . ?
S1 C6 H6B 107.8 . . ?
H6A C6 H6B 107.1 . . ?
C8 C7 C6 120.9(4) . . ?
C8 C7 H7A 107.1 . . ?
C6 C7 H7A 107.1 . . ?
C8 C7 H7B 107.1 . . ?
C6 C7 H7B 107.1 . . ?
H7A C7 H7B 106.8 . . ?
C7 C8 S2 118.9(3) . . ?
C7 C8 H8A 107.6 . . ?
S2 C8 H8A 107.6 . . ?
C7 C8 H8B 107.6 . . ?
S2 C8 H8B 107.6 . . ?
H8A C8 H8B 107.0 . . ?
N1 C9 C10 124.1(3) . . ?
N1 C9 H9A 117.9 . . ?
C10 C9 H9A 117.9 . . ?
C9 C10 C11 119.2(4) . . ?
C9 C10 H10A 120.4 . . ?
C11 C10 H10A 120.4 . . ?
C12 C11 C10 118.0(3) . . ?
C12 C11 H11A 121.0 . . ?
C10 C11 H11A 121.0 . . ?
C11 C12 C13 120.4(4) . . ?
C11 C12 H12A 119.8 . . ?
C13 C12 H12A 119.8 . . ?
N1 C13 C12 121.7(3) . . ?
N1 C13 C14 116.9(3) . . ?
C12 C13 C14 121.4(3) . . ?
N2 C14 C13 110.8(3) . . ?
N2 C14 H14A 109.5 . . ?
C13 C14 H14A 109.5 . . ?
N2 C14 H14B 109.5 . . ?
C13 C14 H14B 109.5 . . ?
H14A C14 H14B 108.1 . . ?
N2 C5 N3 103.5(3) . . ?
N2 C5 Fe2 122.2(2) . . ?
N3 C5 Fe2 133.9(2) . . ?
C16 C15 N2 106.8(3) . . ?
C16 C15 H15A 126.6 . . ?
N2 C15 H15A 126.6 . . ?
C15 C16 N3 107.3(3) . . ?
C15 C16 H16A 126.3 . . ?
N3 C16 H16A 126.3 . . ?
N3 C17 C18 113.7(3) . . ?
N3 C17 H17A 108.8 . . ?
C18 C17 H17A 108.8 . . ?
N3 C17 H17B 108.8 . . ?
C18 C17 H17B 108.8 . . ?
H17A C17 H17B 107.7 . . ?
N4 C18 C19 123.2(4) . . ?
N4 C18 C17 114.2(3) . . ?
C19 C18 C17 122.6(4) . . ?
C18 C19 C20 119.0(5) . . ?
C18 C19 H19A 120.5 . . ?
C20 C19 H19A 120.5 . . ?
C21 C20 C19 118.3(5) . . ?
C21 C20 H20A 120.9 . . ?
C19 C20 H20A 120.9 . . ?
C22 C21 C20 119.1(4) . . ?
C22 C21 H21A 120.5 . . ?
C20 C21 H21A 120.5 . . ?
N4 C22 C21 123.8(5) . . ?
N4 C22 H22A 118.1 . . ?
C21 C22 H22A 118.1 . . ?

loop_
_geom_bond_atom_site_label_1
_geom_bond_atom_site_label_2
_geom_bond_distance
_geom_bond_site_symmetry_2
_geom_bond_publ_flag
Fe1 C2 1.765(4) . ?
Fe1 C3 1.770(4) . ?
Fe1 C1 1.804(4) . ?
Fe1 S2 2.2693(12) . ?
Fe1 S1 2.2844(11) . ?
Fe1 Fe2 2.5629(9) . ?
Fe2 C4 1.732(4) . ?
Fe2 C5 1.938(3) . ?
Fe2 N1 2.035(3) . ?
Fe2 S2 2.2143(11) . ?
Fe2 S1 2.2542(12) . ?
S1 C6 1.831(4) . ?
S2 C8 1.823(4) . ?
N1 C9 1.346(4) . ?
N1 C13 1.352(4) . ?
N2 C5 1.359(4) . ?
N2 C15 1.387(4) . ?
N2 C14 1.456(4) . ?
N3 C5 1.365(4) . ?
N3 C16 1.384(4) . ?
N3 C17 1.462(5) . ?
N4 C18 1.330(5) . ?
N4 C22 1.347(6) . ?
O1 C1 1.136(4) . ?
O2 C2 1.152(4) . ?
O3 C3 1.146(4) . ?
O4 C4 1.164(4) . ?
C6 C7 1.468(6) . ?
C6 H6A 0.9700 . ?
C6 H6B 0.9700 . ?
C7 C8 1.449(6) . ?
C7 H7A 0.9700 . ?
C7 H7B 0.9700 . ?
C8 H8A 0.9700 . ?
C8 H8B 0.9700 . ?
C9 C10 1.368(5) . ?
C9 H9A 0.9300 . ?
C10 C11 1.371(6) . ?
C10 H10A 0.9300 . ?
C11 C12 1.371(6) . ?
C11 H11A 0.9300 . ?
C12 C13 1.388(5) . ?
C12 H12A 0.9300 . ?
C13 C14 1.505(5) . ?
C14 H14A 0.9700 . ?
C14 H14B 0.9700 . ?
C15 C16 1.326(6) . ?
C15 H15A 0.9300 . ?
C16 H16A 0.9300 . ?
C17 C18 1.513(5) . ?
C17 H17A 0.9700 . ?
C17 H17B 0.9700 . ?
C18 C19 1.376(6) . ?
C19 C20 1.383(6) . ?
C19 H19A 0.9300 . ?
C20 C21 1.371(7) . ?
C20 H20A 0.9300 . ?
C21 C22 1.358(7) . ?
C21 H21A 0.9300 . ?
C22 H22A 0.9300 . ?
